data_4023460
loop_
_publ_author_name
'Jonathan Clayden'
'Hazel Turner'
'Madeleine Helliwell'
'Elizabeth Moir'

_publ_section_title
;
 N,N'-Diarylureas: A New Family of Atropisomers Exhibiting
 Highly Diastereoselective Reactivity
;
_journal_name_full 'Journal of Organic Chemistry'
_journal_page_first 4415
_journal_page_last 4423
_journal_paper_doi 10.1021/jo702706c
_journal_volume 73
_journal_year 2008
_chemical_formula_sum 'C22 H30 N2 O'
_chemical_formula_weight 338.48
_space_group_IT_number 14
_symmetry_cell_setting monoclinic
_symmetry_space_group_name_Hall '-P 2ybc'
_symmetry_space_group_name_H-M 'P 1 21/c 1'
_atom_sites_solution_hydrogens geom
_atom_sites_solution_primary direct
_atom_sites_solution_secondary difmap
_audit_creation_method SHELXL-97
_cell_angle_alpha 90.00
_cell_angle_beta 108.463(4)
_cell_angle_gamma 90.00
_cell_formula_units_Z 4
_cell_length_a 10.857(3)
_cell_length_b 13.362(3)
_cell_length_c 14.312(3)
_cell_measurement_reflns_used 3218
_cell_measurement_temperature 100(2)
_cell_measurement_theta_max 28.11
_cell_measurement_theta_min 2.50
_cell_volume 1969.3(8)
_computing_cell_refinement 'Bruker SMART'
_computing_data_collection 'Bruker SMART'
_computing_data_reduction 'Bruker SAINT'
_computing_molecular_graphics 'Bruker SHELXTL'
_computing_publication_material 'Bruker SHELXTL'
_computing_structure_refinement 'SHELXL-97 (Sheldrick, 1997)'
_computing_structure_solution 'SHELXS-97 (Sheldrick, 1990)'
_diffrn_ambient_temperature 100(2)
_diffrn_measured_fraction_theta_full 0.947
_diffrn_measured_fraction_theta_max 0.947
_diffrn_measurement_device_type 'CCD area detector'
_diffrn_measurement_method 'phi and omega scans'
_diffrn_radiation_monochromator graphite
_diffrn_radiation_source 'fine-focus sealed tube'
_diffrn_radiation_type MoK\a
_diffrn_radiation_wavelength 0.71073
_diffrn_reflns_av_R_equivalents 0.0715
_diffrn_reflns_av_sigmaI/netI 0.0632
_diffrn_reflns_limit_h_max 11
_diffrn_reflns_limit_h_min -14
_diffrn_reflns_limit_k_max 16
_diffrn_reflns_limit_k_min -17
_diffrn_reflns_limit_l_max 18
_diffrn_reflns_limit_l_min -18
_diffrn_reflns_number 12323
_diffrn_reflns_theta_full 28.34
_diffrn_reflns_theta_max 28.34
_diffrn_reflns_theta_min 1.98
_exptl_absorpt_coefficient_mu 0.070
_exptl_absorpt_correction_type none
_exptl_crystal_colour colourless
_exptl_crystal_density_diffrn 1.142
_exptl_crystal_density_method 'not measured'
_exptl_crystal_description block
_exptl_crystal_F_000 736
_exptl_crystal_size_max 0.50
_exptl_crystal_size_mid 0.50
_exptl_crystal_size_min 0.40
_refine_diff_density_max 0.304
_refine_diff_density_min -0.183
_refine_diff_density_rms 0.045
_refine_ls_extinction_method none
_refine_ls_goodness_of_fit_ref 0.950
_refine_ls_hydrogen_treatment mixed
_refine_ls_matrix_type full
_refine_ls_number_parameters 235
_refine_ls_number_reflns 4651
_refine_ls_number_restraints 0
_refine_ls_restrained_S_all 0.950
_refine_ls_R_factor_all 0.0721
_refine_ls_R_factor_gt 0.0487
_refine_ls_shift/su_max 0.001
_refine_ls_shift/su_mean 0.000
_refine_ls_structure_factor_coef Fsqd
_refine_ls_weighting_details 'calc w=1/[\s^2^(Fo^2^)+(0.0556P)^2^+0.0000P] where P=(Fo^2^+2Fc^2^)/3'
_refine_ls_weighting_scheme calc
_refine_ls_wR_factor_gt 0.1115
_refine_ls_wR_factor_ref 0.1200
_reflns_number_gt 3237
_reflns_number_total 4651
_reflns_threshold_expression >2sigma(I)
_cod_data_source_file jo702706c-File006.cif
_cod_data_source_block s2220m
_cod_depositor_comments
;
The following automatic conversions were performed:
'_symmetry_cell_setting' value 'Monoclinic' changed to 'monoclinic'
according to '/home/saulius/struct/CIF-dictionaries/cif_core.dic'
dictionary named 'cif_core.dic' version 2.4.1 from 2010-06-29.

Automatic conversion script
Id: cif_fix_enum 1527 2010-12-29 10:47:43Z saulius 
;
_cod_original_sg_symbol_H-M 'P 21/c'
_cod_database_code 4023460

loop_
_symmetry_equiv_pos_as_xyz
'x, y, z'
'-x, y+1/2, -z+1/2'
'-x, -y, -z'
'x, -y-1/2, z-1/2'

loop_
_atom_site_label
_atom_site_type_symbol
_atom_site_fract_x
_atom_site_fract_y
_atom_site_fract_z
_atom_site_U_iso_or_equiv
_atom_site_adp_type
_atom_site_occupancy
_atom_site_symmetry_multiplicity
_atom_site_calc_flag
_atom_site_refinement_flags
_atom_site_disorder_assembly
_atom_site_disorder_group
O1 O -0.08817(9) 0.28630(7) 1.01992(7) 0.0272(2) Uani 1 1 d . . .
N1 N 0.11182(11) 0.23111(8) 1.02551(8) 0.0220(3) Uani 1 1 d . . .
N2 N -0.05375(12) 0.23457(9) 0.87761(8) 0.0236(3) Uani 1 1 d . . .
C1 C 0.26016(13) 0.30667(10) 0.94741(9) 0.0227(3) Uani 1 1 d . . .
C2 C 0.20637(13) 0.21991(10) 0.97514(9) 0.0206(3) Uani 1 1 d . . .
C3 C 0.24252(13) 0.12341(10) 0.95463(10) 0.0233(3) Uani 1 1 d . . .
C4 C 0.33729(14) 0.11571(10) 0.90849(10) 0.0274(3) Uani 1 1 d . . .
H4 H 0.3640 0.0513 0.8943 0.033 Uiso 1 1 calc R . .
C5 C 0.39317(14) 0.19967(10) 0.88298(10) 0.0281(3) Uani 1 1 d . . .
H5 H 0.4589 0.1927 0.8526 0.034 Uiso 1 1 calc R . .
C6 C 0.35380(14) 0.29387(10) 0.90149(10) 0.0273(3) Uani 1 1 d . . .
H6 H 0.3918 0.3511 0.8823 0.033 Uiso 1 1 calc R . .
C7 C 0.21258(14) 0.41113(10) 0.96192(10) 0.0270(3) Uani 1 1 d . . .
H7 H 0.1565 0.4046 1.0052 0.032 Uiso 1 1 calc R . .
C8 C 0.32293(16) 0.48296(11) 1.01215(11) 0.0342(4) Uani 1 1 d . . .
H8A H 0.3820 0.4877 0.9719 0.041 Uiso 1 1 calc R . .
H8B H 0.2861 0.5504 1.0144 0.041 Uiso 1 1 calc R . .
C9 C 0.40136(17) 0.45199(12) 1.11629(11) 0.0412(4) Uani 1 1 d . . .
H9A H 0.3450 0.4517 1.1579 0.062 Uiso 1 1 calc R . .
H9B H 0.4726 0.4995 1.1430 0.062 Uiso 1 1 calc R . .
H9C H 0.4370 0.3848 1.1151 0.062 Uiso 1 1 calc R . .
C10 C 0.12889(16) 0.45438(11) 0.86335(11) 0.0355(4) Uani 1 1 d . . .
H10A H 0.1823 0.4639 0.8202 0.053 Uiso 1 1 calc R . .
H10B H 0.0930 0.5189 0.8745 0.053 Uiso 1 1 calc R . .
H10C H 0.0578 0.4080 0.8322 0.053 Uiso 1 1 calc R . .
C11 C 0.15920(15) 0.24690(11) 1.13208(10) 0.0285(3) Uani 1 1 d . . .
H11A H 0.1608 0.3187 1.1462 0.043 Uiso 1 1 calc R . .
H11B H 0.2471 0.2195 1.1590 0.043 Uiso 1 1 calc R . .
H11C H 0.1014 0.2130 1.1625 0.043 Uiso 1 1 calc R . .
C12 C -0.01566(13) 0.25418(10) 0.97719(10) 0.0216(3) Uani 1 1 d . . .
C13 C -0.17417(13) 0.25424(9) 0.80579(9) 0.0205(3) Uani 1 1 d . . .
C14 C -0.18532(14) 0.23086(10) 0.70880(10) 0.0239(3) Uani 1 1 d . . .
H14 H -0.1136 0.2023 0.6939 0.029 Uiso 1 1 calc R . .
C15 C -0.29947(14) 0.24871(10) 0.63404(10) 0.0275(3) Uani 1 1 d . . .
H15 H -0.3057 0.2323 0.5681 0.033 Uiso 1 1 calc R . .
C16 C -0.40462(14) 0.29017(10) 0.65388(10) 0.0274(3) Uani 1 1 d . . .
H16 H -0.4831 0.3030 0.6022 0.033 Uiso 1 1 calc R . .
C17 C -0.39372(15) 0.31279(11) 0.75041(11) 0.0302(3) Uani 1 1 d . . .
H17 H -0.4659 0.3410 0.7649 0.036 Uiso 1 1 calc R . .
C18 C -0.27987(14) 0.29515(10) 0.82642(10) 0.0283(3) Uani 1 1 d . . .
H18 H -0.2743 0.3110 0.8923 0.034 Uiso 1 1 calc R . .
C20 C 0.17558(14) 0.02960(10) 0.97464(11) 0.0282(3) Uani 1 1 d . . .
H20 H 0.1135 0.0502 1.0099 0.034 Uiso 1 1 calc R . .
C21 C 0.27067(15) -0.04616(11) 1.03981(10) 0.0313(4) Uani 1 1 d . . .
H21A H 0.2233 -0.1089 1.0423 0.038 Uiso 1 1 calc R . .
H21B H 0.3386 -0.0618 1.0094 0.038 Uiso 1 1 calc R . .
C22 C 0.33516(18) -0.00961(12) 1.14361(11) 0.0403(4) Uani 1 1 d . . .
H22A H 0.3868 0.0502 1.1422 0.060 Uiso 1 1 calc R . .
H22B H 0.3919 -0.0622 1.1820 0.060 Uiso 1 1 calc R . .
H22C H 0.2686 0.0069 1.1741 0.060 Uiso 1 1 calc R . .
C23 C 0.09658(16) -0.01925(11) 0.87656(11) 0.0368(4) Uani 1 1 d . . .
H23A H 0.0328 0.0288 0.8373 0.055 Uiso 1 1 calc R . .
H23B H 0.0515 -0.0784 0.8899 0.055 Uiso 1 1 calc R . .
H23C H 0.1552 -0.0392 0.8400 0.055 Uiso 1 1 calc R . .
H1N H 0.0043(15) 0.2093(11) 0.8560(11) 0.026(4) Uiso 1 1 d . . .

loop_
_atom_site_aniso_label
_atom_site_aniso_U_11
_atom_site_aniso_U_22
_atom_site_aniso_U_33
_atom_site_aniso_U_23
_atom_site_aniso_U_13
_atom_site_aniso_U_12
O1 0.0264(6) 0.0339(6) 0.0222(5) -0.0007(4) 0.0090(4) 0.0019(4)
N1 0.0221(6) 0.0251(6) 0.0177(6) 0.0006(4) 0.0047(5) -0.0006(5)
N2 0.0215(6) 0.0290(6) 0.0198(6) -0.0028(5) 0.0059(5) 0.0046(5)
C1 0.0236(7) 0.0238(7) 0.0173(7) 0.0004(5) 0.0016(6) 0.0004(6)
C2 0.0168(7) 0.0247(7) 0.0167(6) -0.0001(5) 0.0004(5) -0.0001(5)
C3 0.0207(7) 0.0241(7) 0.0209(7) -0.0005(5) 0.0007(6) -0.0013(5)
C4 0.0274(8) 0.0248(7) 0.0279(8) -0.0029(6) 0.0058(7) 0.0024(6)
C5 0.0246(8) 0.0348(8) 0.0260(8) 0.0003(6) 0.0096(6) 0.0016(6)
C6 0.0274(8) 0.0281(8) 0.0259(7) 0.0026(6) 0.0078(6) -0.0034(6)
C7 0.0310(8) 0.0218(7) 0.0283(8) 0.0027(6) 0.0095(7) 0.0015(6)
C8 0.0410(10) 0.0249(8) 0.0360(9) -0.0018(6) 0.0110(8) -0.0036(7)
C9 0.0469(10) 0.0329(9) 0.0366(9) -0.0055(7) 0.0028(8) -0.0071(7)
C10 0.0405(10) 0.0273(8) 0.0344(9) 0.0066(7) 0.0059(7) 0.0052(7)
C11 0.0275(8) 0.0364(8) 0.0189(7) 0.0005(6) 0.0035(6) -0.0019(6)
C12 0.0246(7) 0.0187(6) 0.0221(7) 0.0010(5) 0.0083(6) -0.0021(5)
C13 0.0208(7) 0.0176(6) 0.0219(7) 0.0016(5) 0.0049(6) -0.0015(5)
C14 0.0231(7) 0.0241(7) 0.0257(7) -0.0026(5) 0.0093(6) 0.0007(6)
C15 0.0306(8) 0.0293(7) 0.0204(7) -0.0033(6) 0.0050(6) -0.0008(6)
C16 0.0230(7) 0.0296(8) 0.0254(8) 0.0021(6) 0.0017(6) 0.0001(6)
C17 0.0272(8) 0.0342(8) 0.0302(8) 0.0038(6) 0.0105(7) 0.0094(6)
C18 0.0292(8) 0.0336(8) 0.0220(7) 0.0001(6) 0.0081(6) 0.0068(6)
C20 0.0251(8) 0.0237(7) 0.0333(8) -0.0020(6) 0.0059(6) -0.0033(6)
C21 0.0342(9) 0.0242(7) 0.0319(8) 0.0013(6) 0.0052(7) -0.0030(6)
C22 0.0471(10) 0.0351(9) 0.0318(9) 0.0005(7) 0.0027(8) -0.0025(7)
C23 0.0342(9) 0.0262(8) 0.0388(9) -0.0037(6) -0.0045(7) -0.0053(6)

loop_
_atom_type_symbol
_atom_type_description
_atom_type_scat_dispersion_real
_atom_type_scat_dispersion_imag
_atom_type_scat_source
C C 0.0033 0.0016 'International Tables Vol C Tables 4.2.6.8 and 6.1.1.4'
H H 0.0000 0.0000 'International Tables Vol C Tables 4.2.6.8 and 6.1.1.4'
N N 0.0061 0.0033 'International Tables Vol C Tables 4.2.6.8 and 6.1.1.4'
O O 0.0106 0.0060 'International Tables Vol C Tables 4.2.6.8 and 6.1.1.4'

loop_
_geom_angle_atom_site_label_1
_geom_angle_atom_site_label_2
_geom_angle_atom_site_label_3
_geom_angle
_geom_angle_site_symmetry_1
_geom_angle_site_symmetry_3
_geom_angle_publ_flag
C12 N1 C2 122.50(10) . . ?
C12 N1 C11 117.31(11) . . ?
C2 N1 C11 117.85(11) . . ?
C12 N2 C13 128.67(12) . . ?
C12 N2 H1N 115.8(10) . . ?
C13 N2 H1N 115.4(10) . . ?
C6 C1 C2 117.63(12) . . ?
C6 C1 C7 120.58(12) . . ?
C2 C1 C7 121.71(12) . . ?
C3 C2 C1 121.83(13) . . ?
C3 C2 N1 119.43(11) . . ?
C1 C2 N1 118.74(11) . . ?
C4 C3 C2 117.67(12) . . ?
C4 C3 C20 119.85(12) . . ?
C2 C3 C20 122.35(12) . . ?
C5 C4 C3 121.28(13) . . ?
C5 C4 H4 119.4 . . ?
C3 C4 H4 119.4 . . ?
C4 C5 C6 120.11(14) . . ?
C4 C5 H5 119.9 . . ?
C6 C5 H5 119.9 . . ?
C5 C6 C1 121.44(13) . . ?
C5 C6 H6 119.3 . . ?
C1 C6 H6 119.3 . . ?
C1 C7 C8 112.99(12) . . ?
C1 C7 C10 110.37(12) . . ?
C8 C7 C10 110.21(12) . . ?
C1 C7 H7 107.7 . . ?
C8 C7 H7 107.7 . . ?
C10 C7 H7 107.7 . . ?
C9 C8 C7 113.76(12) . . ?
C9 C8 H8A 108.8 . . ?
C7 C8 H8A 108.8 . . ?
C9 C8 H8B 108.8 . . ?
C7 C8 H8B 108.8 . . ?
H8A C8 H8B 107.7 . . ?
C8 C9 H9A 109.5 . . ?
C8 C9 H9B 109.5 . . ?
H9A C9 H9B 109.5 . . ?
C8 C9 H9C 109.5 . . ?
H9A C9 H9C 109.5 . . ?
H9B C9 H9C 109.5 . . ?
C7 C10 H10A 109.5 . . ?
C7 C10 H10B 109.5 . . ?
H10A C10 H10B 109.5 . . ?
C7 C10 H10C 109.5 . . ?
H10A C10 H10C 109.5 . . ?
H10B C10 H10C 109.5 . . ?
N1 C11 H11A 109.5 . . ?
N1 C11 H11B 109.5 . . ?
H11A C11 H11B 109.5 . . ?
N1 C11 H11C 109.5 . . ?
H11A C11 H11C 109.5 . . ?
H11B C11 H11C 109.5 . . ?
O1 C12 N1 122.37(12) . . ?
O1 C12 N2 123.82(13) . . ?
N1 C12 N2 113.78(12) . . ?
C18 C13 C14 119.05(13) . . ?
C18 C13 N2 123.95(12) . . ?
C14 C13 N2 117.00(12) . . ?
C15 C14 C13 120.61(13) . . ?
C15 C14 H14 119.7 . . ?
C13 C14 H14 119.7 . . ?
C16 C15 C14 120.67(13) . . ?
C16 C15 H15 119.7 . . ?
C14 C15 H15 119.7 . . ?
C15 C16 C17 118.68(14) . . ?
C15 C16 H16 120.7 . . ?
C17 C16 H16 120.7 . . ?
C16 C17 C18 121.40(14) . . ?
C16 C17 H17 119.3 . . ?
C18 C17 H17 119.3 . . ?
C17 C18 C13 119.59(13) . . ?
C17 C18 H18 120.2 . . ?
C13 C18 H18 120.2 . . ?
C3 C20 C21 112.88(12) . . ?
C3 C20 C23 109.83(12) . . ?
C21 C20 C23 110.38(12) . . ?
C3 C20 H20 107.9 . . ?
C21 C20 H20 107.9 . . ?
C23 C20 H20 107.9 . . ?
C22 C21 C20 113.48(13) . . ?
C22 C21 H21A 108.9 . . ?
C20 C21 H21A 108.9 . . ?
C22 C21 H21B 108.9 . . ?
C20 C21 H21B 108.9 . . ?
H21A C21 H21B 107.7 . . ?
C21 C22 H22A 109.5 . . ?
C21 C22 H22B 109.5 . . ?
H22A C22 H22B 109.5 . . ?
C21 C22 H22C 109.5 . . ?
H22A C22 H22C 109.5 . . ?
H22B C22 H22C 109.5 . . ?
C20 C23 H23A 109.5 . . ?
C20 C23 H23B 109.5 . . ?
H23A C23 H23B 109.5 . . ?
C20 C23 H23C 109.5 . . ?
H23A C23 H23C 109.5 . . ?
H23B C23 H23C 109.5 . . ?

loop_
_geom_bond_atom_site_label_1
_geom_bond_atom_site_label_2
_geom_bond_distance
_geom_bond_site_symmetry_2
_geom_bond_publ_flag
O1 C12 1.2178(16) . ?
N1 C12 1.3721(18) . ?
N1 C2 1.4369(17) . ?
N1 C11 1.4623(17) . ?
N2 C12 1.3774(17) . ?
N2 C13 1.4084(17) . ?
N2 H1N 0.855(16) . ?
C1 C6 1.385(2) . ?
C1 C2 1.4103(19) . ?
C1 C7 1.5252(19) . ?
C2 C3 1.4055(18) . ?
C3 C4 1.3912(19) . ?
C3 C20 1.5209(19) . ?
C4 C5 1.378(2) . ?
C4 H4 0.9500 . ?
C5 C6 1.3817(19) . ?
C5 H5 0.9500 . ?
C6 H6 0.9500 . ?
C7 C8 1.526(2) . ?
C7 C10 1.529(2) . ?
C7 H7 1.0000 . ?
C8 C9 1.521(2) . ?
C8 H8A 0.9900 . ?
C8 H8B 0.9900 . ?
C9 H9A 0.9800 . ?
C9 H9B 0.9800 . ?
C9 H9C 0.9800 . ?
C10 H10A 0.9800 . ?
C10 H10B 0.9800 . ?
C10 H10C 0.9800 . ?
C11 H11A 0.9800 . ?
C11 H11B 0.9800 . ?
C11 H11C 0.9800 . ?
C13 C18 1.3847(19) . ?
C13 C14 1.3902(18) . ?
C14 C15 1.378(2) . ?
C14 H14 0.9500 . ?
C15 C16 1.377(2) . ?
C15 H15 0.9500 . ?
C16 C17 1.382(2) . ?
C16 H16 0.9500 . ?
C17 C18 1.384(2) . ?
C17 H17 0.9500 . ?
C18 H18 0.9500 . ?
C20 C21 1.533(2) . ?
C20 C23 1.539(2) . ?
C20 H20 1.0000 . ?
C21 C22 1.509(2) . ?
C21 H21A 0.9900 . ?
C21 H21B 0.9900 . ?
C22 H22A 0.9800 . ?
C22 H22B 0.9800 . ?
C22 H22C 0.9800 . ?
C23 H23A 0.9800 . ?
C23 H23B 0.9800 . ?
C23 H23C 0.9800 . ?

loop_
_geom_torsion_atom_site_label_1
_geom_torsion_atom_site_label_2
_geom_torsion_atom_site_label_3
_geom_torsion_atom_site_label_4
_geom_torsion
_geom_torsion_site_symmetry_1
_geom_torsion_site_symmetry_2
_geom_torsion_site_symmetry_3
_geom_torsion_site_symmetry_4
_geom_torsion_publ_flag
C6 C1 C2 C3 -1.97(19) . . . . ?
C7 C1 C2 C3 174.75(12) . . . . ?
C6 C1 C2 N1 178.18(12) . . . . ?
C7 C1 C2 N1 -5.10(18) . . . . ?
C12 N1 C2 C3 -101.03(15) . . . . ?
C11 N1 C2 C3 96.81(14) . . . . ?
C12 N1 C2 C1 78.82(16) . . . . ?
C11 N1 C2 C1 -83.34(15) . . . . ?
C1 C2 C3 C4 2.1(2) . . . . ?
N1 C2 C3 C4 -178.04(11) . . . . ?
C1 C2 C3 C20 -173.62(12) . . . . ?
N1 C2 C3 C20 6.23(19) . . . . ?
C2 C3 C4 C5 -0.5(2) . . . . ?
C20 C3 C4 C5 175.32(13) . . . . ?
C3 C4 C5 C6 -1.2(2) . . . . ?
C4 C5 C6 C1 1.3(2) . . . . ?
C2 C1 C6 C5 0.2(2) . . . . ?
C7 C1 C6 C5 -176.52(13) . . . . ?
C6 C1 C7 C8 -52.50(17) . . . . ?
C2 C1 C7 C8 130.87(14) . . . . ?
C6 C1 C7 C10 71.41(17) . . . . ?
C2 C1 C7 C10 -105.21(15) . . . . ?
C1 C7 C8 C9 -63.08(17) . . . . ?
C10 C7 C8 C9 172.92(13) . . . . ?
C2 N1 C12 O1 -162.46(12) . . . . ?
C11 N1 C12 O1 -0.21(19) . . . . ?
C2 N1 C12 N2 19.50(17) . . . . ?
C11 N1 C12 N2 -178.24(11) . . . . ?
C13 N2 C12 O1 5.9(2) . . . . ?
C13 N2 C12 N1 -176.12(12) . . . . ?
C12 N2 C13 C18 -2.7(2) . . . . ?
C12 N2 C13 C14 177.13(13) . . . . ?
C18 C13 C14 C15 0.5(2) . . . . ?
N2 C13 C14 C15 -179.36(12) . . . . ?
C13 C14 C15 C16 0.1(2) . . . . ?
C14 C15 C16 C17 -0.5(2) . . . . ?
C15 C16 C17 C18 0.4(2) . . . . ?
C16 C17 C18 C13 0.2(2) . . . . ?
C14 C13 C18 C17 -0.6(2) . . . . ?
N2 C13 C18 C17 179.22(13) . . . . ?
C4 C3 C20 C21 59.11(17) . . . . ?
C2 C3 C20 C21 -125.26(14) . . . . ?
C4 C3 C20 C23 -64.53(17) . . . . ?
C2 C3 C20 C23 111.10(15) . . . . ?
C3 C20 C21 C22 66.52(17) . . . . ?
C23 C20 C21 C22 -170.14(13) . . . . ?
